data_7010939
loop_
_publ_author_name
'Muthu, Sebastian'
'Yip, John H. K.'
'Vittal, Jagadese J.'

_publ_section_title
;
 Coordination polymers of d10 metals and
 N,N'-bis(3-pyridinecarboxamide)-1,2-ethane
;
_journal_issue 24
_journal_name_full 'Journal of the Chemical Society, Dalton Transactions'
_journal_page_first 3577
_journal_paper_doi 10.1039/b105696b
_journal_year 2001
_chemical_formula_sum 'C30 H39 Cl2 N9 O16 Zn'
_chemical_formula_weight 917.97
_chemical_name_systematic
; 
? 
;
_space_group_IT_number 2
_symmetry_cell_setting triclinic
_symmetry_space_group_name_Hall '-P 1'
_symmetry_space_group_name_H-M 'P -1'
_atom_sites_solution_hydrogens geom
_atom_sites_solution_primary direct
_atom_sites_solution_secondary difmap
_audit_creation_method SHELXL-97
_cell_angle_alpha 64.587(1)
_cell_angle_beta 77.101(1)
_cell_angle_gamma 80.065(1)
_cell_formula_units_Z 1
_cell_length_a 7.8536(2)
_cell_length_b 12.2091(3)
_cell_length_c 12.3860(2)
_cell_measurement_reflns_used 4940
_cell_measurement_temperature 293(2)
_cell_measurement_theta_max 25.0
_cell_measurement_theta_min 2.06
_cell_volume 1041.67(4)
_computing_cell_refinement 'Bruker AXS, SAINT'
_computing_data_collection 'Bruker AXS, SMART'
_computing_data_reduction 'Bruker AXS, SAINT'
_computing_molecular_graphics 'Bruker AXS, SHELXTL'
_computing_publication_material 'Bruker AXS, SHELXTL'
_computing_structure_refinement 'SHELXL-97 (Sheldrick, 1997)'
_computing_structure_solution 'SHELXS-97 (Sheldrick, 1990)'
_diffrn_ambient_temperature 293(2)
_diffrn_measured_fraction_theta_full 0.944
_diffrn_measured_fraction_theta_max 0.944
_diffrn_measurement_method '\w scans'
_diffrn_radiation_monochromator graphite
_diffrn_radiation_source 'fine-focus sealed tube'
_diffrn_radiation_type MoK\a
_diffrn_radiation_wavelength 0.71073
_diffrn_reflns_av_R_equivalents 0.0451
_diffrn_reflns_av_sigmaI/netI 0.0456
_diffrn_reflns_limit_h_max 9
_diffrn_reflns_limit_h_min -7
_diffrn_reflns_limit_k_max 15
_diffrn_reflns_limit_k_min -15
_diffrn_reflns_limit_l_max 15
_diffrn_reflns_limit_l_min -15
_diffrn_reflns_number 6800
_diffrn_reflns_theta_full 26.37
_diffrn_reflns_theta_max 26.37
_diffrn_reflns_theta_min 2.67
_exptl_absorpt_coefficient_mu 0.795
_exptl_absorpt_correction_T_max 0.8880
_exptl_absorpt_correction_T_min 0.4445
_exptl_absorpt_correction_type 'sadabs (Sheldrick, 1996)'
_exptl_crystal_colour colorless
_exptl_crystal_density_diffrn 1.463
_exptl_crystal_density_meas ?
_exptl_crystal_density_method .
_exptl_crystal_description 'rectangular shape, cut'
_exptl_crystal_F_000 474
_exptl_crystal_size_max 0.34
_exptl_crystal_size_mid 0.24
_exptl_crystal_size_min 0.14
_refine_diff_density_max 0.778
_refine_diff_density_min -0.582
_refine_diff_density_rms 0.108
_refine_ls_extinction_method none
_refine_ls_goodness_of_fit_ref 1.057
_refine_ls_hydrogen_treatment mixed
_refine_ls_matrix_type full
_refine_ls_number_parameters 293
_refine_ls_number_reflns 4030
_refine_ls_number_restraints 28
_refine_ls_restrained_S_all 1.060
_refine_ls_R_factor_all 0.0711
_refine_ls_R_factor_gt 0.0646
_refine_ls_shift/su_max 0.000
_refine_ls_shift/su_mean 0.000
_refine_ls_structure_factor_coef Fsqd
_refine_ls_weighting_details 'calc w=1/[\s^2^(Fo^2^)+(0.1098P)^2^+1.9220P] where P=(Fo^2^+2Fc^2^)/3'
_refine_ls_weighting_scheme calc
_refine_ls_wR_factor_gt 0.1798
_refine_ls_wR_factor_ref 0.1874
_reflns_number_gt 3593
_reflns_number_total 4030
_reflns_threshold_expression >2sigma(I)
_cod_data_source_file b105696b.txt
_cod_data_source_block 99210
_cod_depositor_comments
;
The following automatic conversions were performed:

'_symmetry_cell_setting' tag value 'tricliniic' was replaced with
'triclinic' value as specified in the replacement file
'/home/robertas/cod-tools/perl-scripts/inputs/replacement_values.lst'.

Automatic conversion script
Id: cif_fix_values 3143 2015-03-26 13:38:13Z robertas 
;
_cod_original_sg_symbol_H-M P-1
_cod_database_code 7010939

loop_
_symmetry_equiv_pos_as_xyz
'x, y, z'
'-x, -y, -z'

loop_
_atom_site_label
_atom_site_type_symbol
_atom_site_fract_x
_atom_site_fract_y
_atom_site_fract_z
_atom_site_U_iso_or_equiv
_atom_site_adp_type
_atom_site_occupancy
_atom_site_symmetry_multiplicity
_atom_site_calc_flag
_atom_site_refinement_flags
_atom_site_disorder_assembly
_atom_site_disorder_group
Zn1 Zn 0.0000 0.0000 0.0000 0.0252(2) Uani 1 2 d S . .
O1 O -0.2647(4) -0.0329(3) 0.0103(3) 0.0304(6) Uani 1 1 d D . .
H1A H -0.331(8) -0.084(5) 0.065(4) 0.08(2) Uiso 1 1 d D . .
H1B H -0.283(7) -0.044(5) -0.050(4) 0.044(14) Uiso 1 1 d D . .
O2 O -0.2863(4) -0.4347(3) 0.1845(3) 0.0437(7) Uani 1 1 d . . .
O3 O 0.3315(5) -0.2269(4) 0.4022(3) 0.0694(13) Uani 1 1 d . . .
N1 N 0.0966(4) -0.1948(3) 0.0399(3) 0.0280(7) Uani 1 1 d . . .
N2 N -0.0533(4) -0.0479(3) 0.1924(3) 0.0278(7) Uani 1 1 d . . .
N3 N -0.0972(5) -0.5936(3) 0.1763(3) 0.0328(7) Uani 1 1 d . . .
H3 H 0.0095 -0.6195 0.1578 0.039 Uiso 1 1 calc R . .
N4 N 0.1652(4) -0.2224(3) 0.5714(3) 0.0317(7) Uani 1 1 d . . .
H4 H 0.0655 -0.2005 0.6054 0.038 Uiso 1 1 calc R . .
C1 C 0.2655(5) -0.2395(4) 0.0474(4) 0.0339(8) Uani 1 1 d . . .
H1 H 0.3504 -0.1852 0.0229 0.041 Uiso 1 1 calc R . .
C2 C 0.3168(6) -0.3622(4) 0.0898(5) 0.0432(10) Uani 1 1 d . . .
H2 H 0.4343 -0.3897 0.0932 0.052 Uiso 1 1 calc R . .
C3 C 0.1913(6) -0.4446(4) 0.1278(5) 0.0424(10) Uani 1 1 d . . .
H3' H 0.2236 -0.5279 0.1575 0.051 Uiso 1 1 calc R . .
C4 C 0.0174(5) -0.4008(4) 0.1205(4) 0.0309(8) Uani 1 1 d . . .
C5 C -0.0213(5) -0.2757(4) 0.0747(3) 0.0301(8) Uani 1 1 d . . .
H5 H -0.1374 -0.2458 0.0676 0.036 Uiso 1 1 calc R . .
C6 C -0.1343(5) -0.4771(4) 0.1627(4) 0.0324(8) Uani 1 1 d . . .
C7 C -0.2347(5) -0.6774(4) 0.2218(3) 0.0335(8) Uani 1 1 d . . .
H7A H -0.1883 -0.7497 0.2072 0.040 Uiso 1 1 calc R . .
H7B H -0.3309 -0.6388 0.1769 0.040 Uiso 1 1 calc R . .
C8 C -0.2107(5) -0.0148(4) 0.2447(4) 0.0341(9) Uani 1 1 d . . .
H8 H -0.2960 0.0273 0.1966 0.041 Uiso 1 1 calc R . .
C9 C -0.2509(6) -0.0405(5) 0.3669(4) 0.0473(12) Uani 1 1 d . . .
H9 H -0.3617 -0.0172 0.4002 0.057 Uiso 1 1 calc R . .
C10 C -0.1243(6) -0.1015(5) 0.4392(4) 0.0456(11) Uani 1 1 d . . .
H10 H -0.1486 -0.1191 0.5217 0.055 Uiso 1 1 calc R . .
C11 C 0.0394(5) -0.1360(3) 0.3868(3) 0.0302(8) Uani 1 1 d . . .
C12 C 0.0685(5) -0.1082(3) 0.2634(3) 0.0273(7) Uani 1 1 d . . .
H12 H 0.1774 -0.1323 0.2283 0.033 Uiso 1 1 calc R . .
C13 C 0.1906(5) -0.1986(4) 0.4536(3) 0.0334(9) Uani 1 1 d . . .
C14 C 0.3046(5) -0.2850(4) 0.6434(4) 0.0353(9) Uani 1 1 d . . .
H14A H 0.3972 -0.2317 0.6188 0.042 Uiso 1 1 calc R . .
H14B H 0.3541 -0.3568 0.6285 0.042 Uiso 1 1 calc R . .
Cl1 Cl -0.69716(13) -0.82832(10) 0.20629(9) 0.0368(3) Uani 1 1 d D . .
O4 O -0.5998(6) -0.8245(6) 0.2869(5) 0.0949(19) Uani 1 1 d D . .
O5 O -0.8727(5) -0.8551(4) 0.2652(4) 0.0619(11) Uani 1 1 d D . .
O6 O -0.6160(4) -0.9165(4) 0.1593(4) 0.0534(9) Uani 1 1 d D . .
O7 O -0.7115(8) -0.7132(4) 0.1049(5) 0.103(2) Uani 1 1 d D . .
O8 O -0.4390(5) -0.2080(3) 0.1944(3) 0.0535(9) Uani 1 1 d D . .
H8A H -0.407(8) -0.283(3) 0.211(5) 0.065(19) Uiso 1 1 d D . .
H8B H -0.504(7) -0.217(5) 0.261(4) 0.070(19) Uiso 1 1 d D . .
N1S N 0.271(2) -0.578(2) 0.499(2) 0.163(10) Uani 0.50 1 d P A -1
C1S C 0.150(3) -0.541(2) 0.514(3) 0.145(10) Uani 0.50 1 d P A -1
C2S C 0.004(3) -0.4659(16) 0.512(3) 0.121(9) Uani 0.50 1 d P A -1
H2SB H -0.0957 -0.5128 0.5533 0.181 Uiso 0.50 1 calc PR A -1
H2SC H -0.0104 -0.4159 0.4294 0.181 Uiso 0.50 1 calc PR A -1
H2SD H 0.0120 -0.4151 0.5517 0.181 Uiso 0.50 1 calc PR A -1

loop_
_atom_site_aniso_label
_atom_site_aniso_U_11
_atom_site_aniso_U_22
_atom_site_aniso_U_33
_atom_site_aniso_U_23
_atom_site_aniso_U_13
_atom_site_aniso_U_12
Zn1 0.0228(3) 0.0307(3) 0.0197(3) -0.0084(2) -0.0040(2) -0.0008(2)
O1 0.0252(13) 0.0358(14) 0.0292(14) -0.0107(12) -0.0061(11) -0.0049(11)
O2 0.0269(15) 0.0384(16) 0.058(2) -0.0148(14) -0.0049(13) -0.0008(12)
O3 0.046(2) 0.110(3) 0.0268(16) -0.0186(18) -0.0045(14) 0.032(2)
N1 0.0256(16) 0.0307(16) 0.0239(15) -0.0087(12) -0.0022(12) -0.0016(12)
N2 0.0268(16) 0.0314(16) 0.0231(14) -0.0095(12) -0.0029(12) -0.0029(12)
N3 0.0329(18) 0.0318(16) 0.0301(16) -0.0096(13) -0.0061(13) -0.0007(13)
N4 0.0282(16) 0.0408(18) 0.0234(15) -0.0111(13) -0.0064(12) 0.0009(13)
C1 0.0257(19) 0.037(2) 0.036(2) -0.0125(17) -0.0066(16) -0.0014(15)
C2 0.026(2) 0.038(2) 0.065(3) -0.019(2) -0.018(2) 0.0051(17)
C3 0.036(2) 0.034(2) 0.055(3) -0.0149(19) -0.014(2) 0.0030(17)
C4 0.030(2) 0.0314(19) 0.0291(18) -0.0101(15) -0.0058(15) -0.0011(15)
C5 0.0247(18) 0.0327(19) 0.0279(18) -0.0093(15) -0.0040(14) 0.0016(14)
C6 0.034(2) 0.0300(18) 0.0283(18) -0.0071(15) -0.0095(15) 0.0008(15)
C7 0.036(2) 0.036(2) 0.0281(19) -0.0072(16) -0.0141(16) -0.0064(16)
C8 0.030(2) 0.042(2) 0.0259(18) -0.0107(16) -0.0067(15) 0.0040(16)
C9 0.038(2) 0.067(3) 0.030(2) -0.021(2) -0.0045(18) 0.016(2)
C10 0.039(2) 0.068(3) 0.0224(19) -0.0184(19) -0.0045(17) 0.012(2)
C11 0.031(2) 0.0322(19) 0.0224(17) -0.0075(14) -0.0057(14) 0.0010(15)
C12 0.0285(19) 0.0312(18) 0.0182(16) -0.0080(13) -0.0027(13) 0.0007(14)
C13 0.031(2) 0.039(2) 0.0231(17) -0.0074(15) -0.0057(15) 0.0026(16)
C14 0.029(2) 0.045(2) 0.0268(19) -0.0079(17) -0.0088(15) -0.0049(17)
Cl1 0.0302(5) 0.0487(6) 0.0384(5) -0.0258(5) -0.0013(4) -0.0049(4)
O4 0.065(3) 0.160(5) 0.114(4) -0.102(4) -0.027(3) -0.006(3)
O5 0.0353(18) 0.090(3) 0.077(3) -0.055(2) 0.0088(17) -0.0132(18)
O6 0.0389(18) 0.073(2) 0.064(2) -0.047(2) -0.0065(16) 0.0055(16)
O7 0.120(5) 0.061(3) 0.081(3) -0.007(2) 0.019(3) 0.001(3)
O8 0.052(2) 0.048(2) 0.0454(19) -0.0163(16) 0.0206(16) -0.0114(16)
N1S 0.071(11) 0.152(18) 0.25(3) -0.087(18) -0.025(13) 0.042(11)
C1S 0.074(14) 0.13(2) 0.24(3) -0.09(2) -0.033(16) 0.002(13)
C2S 0.072(10) 0.077(14) 0.19(2) -0.032(15) -0.026(12) 0.008(11)

loop_
_atom_type_symbol
_atom_type_description
_atom_type_scat_dispersion_real
_atom_type_scat_dispersion_imag
_atom_type_scat_source
C C 0.0033 0.0016 'International Tables Vol C Tables 4.2.6.8 and 6.1.1.4'
H H 0.0000 0.0000 'International Tables Vol C Tables 4.2.6.8 and 6.1.1.4'
N N 0.0061 0.0033 'International Tables Vol C Tables 4.2.6.8 and 6.1.1.4'
O O 0.0106 0.0060 'International Tables Vol C Tables 4.2.6.8 and 6.1.1.4'
Cl Cl 0.1484 0.1585 'International Tables Vol C Tables 4.2.6.8 and 6.1.1.4'
Zn Zn 0.2839 1.4301 'International Tables Vol C Tables 4.2.6.8 and 6.1.1.4'

loop_
_geom_angle_atom_site_label_1
_geom_angle_atom_site_label_2
_geom_angle_atom_site_label_3
_geom_angle
_geom_angle_site_symmetry_1
_geom_angle_site_symmetry_3
_geom_angle_publ_flag
O1 Zn1 O1 180.00(18) . 2 ?
O1 Zn1 N2 88.91(11) . . ?
O1 Zn1 N2 91.09(11) 2 . ?
O1 Zn1 N2 91.09(11) . 2 ?
O1 Zn1 N2 88.91(11) 2 2 ?
N2 Zn1 N2 180.00(19) . 2 ?
O1 Zn1 N1 87.86(11) . 2 ?
O1 Zn1 N1 92.14(11) 2 2 ?
N2 Zn1 N1 91.75(11) . 2 ?
N2 Zn1 N1 88.25(11) 2 2 ?
O1 Zn1 N1 92.14(11) . . ?
O1 Zn1 N1 87.86(11) 2 . ?
N2 Zn1 N1 88.25(11) . . ?
N2 Zn1 N1 91.75(11) 2 . ?
N1 Zn1 N1 180.00(18) 2 . ?
C5 N1 C1 117.0(3) . . ?
C5 N1 Zn1 118.5(2) . . ?
C1 N1 Zn1 123.8(3) . . ?
C8 N2 C12 117.8(3) . . ?
C8 N2 Zn1 120.1(3) . . ?
C12 N2 Zn1 122.0(2) . . ?
C6 N3 C7 121.4(3) . . ?
C13 N4 C14 121.0(3) . . ?
N1 C1 C2 122.6(4) . . ?
C1 C2 C3 119.4(4) . . ?
C4 C3 C2 119.0(4) . . ?
C3 C4 C5 117.4(4) . . ?
C3 C4 C6 125.7(4) . . ?
C5 C4 C6 116.8(3) . . ?
N1 C5 C4 124.6(3) . . ?
O2 C6 N3 121.7(4) . . ?
O2 C6 C4 121.3(4) . . ?
N3 C6 C4 117.0(4) . . ?
N3 C7 C14 113.0(3) . 2_546 ?
N2 C8 C9 122.7(4) . . ?
C8 C9 C10 119.2(4) . . ?
C9 C10 C11 119.0(4) . . ?
C12 C11 C10 118.2(4) . . ?
C12 C11 C13 117.2(3) . . ?
C10 C11 C13 124.6(4) . . ?
N2 C12 C11 123.1(3) . . ?
O3 C13 N4 121.1(4) . . ?
O3 C13 C11 121.4(4) . . ?
N4 C13 C11 117.5(3) . . ?
N4 C14 C7 111.1(3) . 2_546 ?
O4 Cl1 O6 110.7(3) . . ?
O4 Cl1 O5 110.5(3) . . ?
O6 Cl1 O5 110.1(2) . . ?
O4 Cl1 O7 111.9(4) . . ?
O6 Cl1 O7 107.4(3) . . ?
O5 Cl1 O7 106.0(3) . . ?
N1S C1S C2S 165(4) . . ?

loop_
_geom_bond_atom_site_label_1
_geom_bond_atom_site_label_2
_geom_bond_distance
_geom_bond_site_symmetry_2
_geom_bond_publ_flag
Zn1 O1 2.150(3) . ?
Zn1 O1 2.150(3) 2 ?
Zn1 N2 2.154(3) . ?
Zn1 N2 2.154(3) 2 ?
Zn1 N1 2.239(3) 2 ?
Zn1 N1 2.239(3) . ?
O2 C6 1.236(5) . ?
O3 C13 1.221(5) . ?
N1 C5 1.338(5) . ?
N1 C1 1.353(5) . ?
N2 C8 1.344(5) . ?
N2 C12 1.344(5) . ?
N3 C6 1.345(5) . ?
N3 C7 1.464(5) . ?
N4 C13 1.334(5) . ?
N4 C14 1.463(5) . ?
C1 C2 1.375(6) . ?
C2 C3 1.391(7) . ?
C3 C4 1.386(6) . ?
C4 C5 1.386(5) . ?
C4 C6 1.499(6) . ?
C7 C14 1.523(5) 2_546 ?
C8 C9 1.378(6) . ?
C9 C10 1.384(6) . ?
C10 C11 1.388(6) . ?
C11 C12 1.388(5) . ?
C11 C13 1.504(5) . ?
C14 C7 1.523(5) 2_546 ?
Cl1 O4 1.406(4) . ?
Cl1 O6 1.429(3) . ?
Cl1 O5 1.429(4) . ?
Cl1 O7 1.435(5) . ?
N1S C1S 0.99(2) . ?
C1S C2S 1.34(3) . ?
